data_2207515
loop_
_publ_author_name
' Zhi-Min Jin '
'Zu-Guang Li'
'Li Li '
'Mei-Chao Li'
'Mao-Lin Hu'

_publ_section_title
;
 Matrinium tetrachloroferrate(III)
;
_journal_coeditor_code DN6265
_journal_issue 12
_journal_name_full 'Acta Crystallographica Section E'
_journal_page_first m2466
_journal_page_last m2468
_journal_paper_doi 10.1107/S1600536805035075
_journal_volume 61
_journal_year 2005
_chemical_formula_iupac '(C15 H25 N2 O) [Fe Cl4]'
_chemical_formula_moiety 'C15 H25 N2 O+, Cl4 Fe-'
_chemical_formula_sum 'C15 H25 Cl4 Fe N2 O'
_chemical_formula_weight 447.02
_chemical_name_systematic
;
Matrinium Tetrachloroferrate
;
_space_group_IT_number 19
_symmetry_cell_setting orthorhombic
_symmetry_space_group_name_Hall 'P 2ac 2ab'
_symmetry_space_group_name_H-M 'P 21 21 21'
_atom_sites_solution_hydrogens geom
_atom_sites_solution_primary direct
_atom_sites_solution_secondary difmap
_audit_creation_method SHELXL-97
_cell_angle_alpha 90.00
_cell_angle_beta 90.00
_cell_angle_gamma 90.00
_cell_formula_units_Z 4
_cell_length_a 8.4871(8)
_cell_length_b 12.9037(12)
_cell_length_c 18.2256(17)
_cell_measurement_reflns_used 5069
_cell_measurement_temperature 293(2)
_cell_measurement_theta_max 26.55
_cell_measurement_theta_min 2.64
_cell_volume 1996.0(3)
_computing_cell_refinement 'SAINT (Bruker, 2000)'
_computing_data_collection 'SMART (Bruker, 2000)'
_computing_data_reduction SAINT
_computing_molecular_graphics SHELXTL
_computing_publication_material SHELXTL
_computing_structure_refinement SHELXTL
_computing_structure_solution 'SHELXTL (Bruker, 2000)'
_diffrn_ambient_temperature 293(2)
_diffrn_measured_fraction_theta_full 0.999
_diffrn_measured_fraction_theta_max 0.999
_diffrn_measurement_device_type 'Bruker SMART CCD area-detector'
_diffrn_measurement_method '\f and \w scans'
_diffrn_radiation_monochromator graphite
_diffrn_radiation_source 'fine-focus sealed tube'
_diffrn_radiation_type MoK\a
_diffrn_radiation_wavelength 0.71073
_diffrn_reflns_av_R_equivalents 0.0388
_diffrn_reflns_av_sigmaI/netI 0.0439
_diffrn_reflns_limit_h_max 8
_diffrn_reflns_limit_h_min -10
_diffrn_reflns_limit_k_max 15
_diffrn_reflns_limit_k_min -15
_diffrn_reflns_limit_l_max 22
_diffrn_reflns_limit_l_min -17
_diffrn_reflns_number 10747
_diffrn_reflns_theta_full 26.00
_diffrn_reflns_theta_max 26.00
_diffrn_reflns_theta_min 1.93
_exptl_absorpt_coefficient_mu 1.295
_exptl_absorpt_correction_T_max 0.77
_exptl_absorpt_correction_T_min 0.69
_exptl_absorpt_correction_type multi-scan
_exptl_absorpt_process_details '(SADABS; Bruker, 2000)'
_exptl_crystal_colour orange
_exptl_crystal_density_diffrn 1.488
_exptl_crystal_density_method 'not measured'
_exptl_crystal_description block
_exptl_crystal_F_000 924
_exptl_crystal_size_max 0.33
_exptl_crystal_size_mid 0.25
_exptl_crystal_size_min 0.2
_refine_diff_density_max 0.335
_refine_diff_density_min -0.320
_refine_ls_abs_structure_details 'Flack (1983), 1671 Friedel pairs'
_refine_ls_abs_structure_Flack 0.06(3)
_refine_ls_extinction_method none
_refine_ls_goodness_of_fit_ref 1.108
_refine_ls_hydrogen_treatment constr
_refine_ls_matrix_type full
_refine_ls_number_parameters 209
_refine_ls_number_reflns 3921
_refine_ls_number_restraints 0
_refine_ls_restrained_S_all 1.108
_refine_ls_R_factor_all 0.0639
_refine_ls_R_factor_gt 0.0544
_refine_ls_shift/su_max 0.000
_refine_ls_shift/su_mean 0.000
_refine_ls_structure_factor_coef Fsqd
_refine_ls_weighting_details 'calc w=1/[\s^2^(Fo^2^)+(0.0460P)^2^+2.4474P] where P=(Fo^2^+2Fc^2^)/3'
_refine_ls_weighting_scheme calc
_refine_ls_wR_factor_gt 0.1197
_refine_ls_wR_factor_ref 0.1228
_reflns_number_gt 3402
_reflns_number_total 3921
_reflns_threshold_expression I>2\s(I)
_cod_data_source_file dn6265.cif
_cod_data_source_block I
_cod_depositor_comments
;
The following automatic conversions were performed:
'_symmetry_cell_setting' value 'Orthorhombic' changed to 'orthorhombic'
according to '/home/saulius/struct/CIF-dictionaries/cif_core.dic'
dictionary named 'cif_core.dic' version 2.4.1 from 2010-06-29.

Automatic conversion script
Id: cif_fix_enum 1527 2010-12-29 10:47:43Z saulius 

The following automatic conversions were performed:

'_symmetry_cell_setting' value 'Orthorhombic' changed to
'orthorhombic' according to
/home/saulius/struct/CIF-dictionaries/cif_core.dic dictionary named
'cif_core.dic' version 2.4.1 from 2010-06-29.

Automatic conversion script
Id: cif_fix_values 1715 2011-07-08 13:25:40Z adriana 
;
_cod_database_code 2207515
_cod_database_fobs_code 2207515

loop_
_symmetry_equiv_pos_as_xyz
'x, y, z'
'-x+1/2, -y, z+1/2'
'-x, y+1/2, -z+1/2'
'x+1/2, -y+1/2, -z'

loop_
_atom_site_label
_atom_site_fract_x
_atom_site_fract_y
_atom_site_fract_z
_atom_site_U_iso_or_equiv
_atom_site_adp_type
_atom_site_calc_flag
_atom_site_refinement_flags
_atom_site_occupancy
_atom_site_disorder_assembly
_atom_site_disorder_group
_atom_site_type_symbol
Fe 0.86054(9) 0.26994(6) 0.79521(5) 0.0455(2) Uani d . 1 . . Fe
Cl1 0.7627(2) 0.18207(11) 0.70383(9) 0.0626(4) Uani d . 1 A 1 Cl
Cl2 0.96075(18) 0.41375(12) 0.75468(10) 0.0642(4) Uani d . 1 A 1 Cl
Cl3 1.0446(2) 0.18035(11) 0.85068(9) 0.0611(4) Uani d . 1 A 1 Cl
Cl4 0.67509(16) 0.30844(10) 0.87442(7) 0.0458(3) Uani d . 1 A 1 Cl
C6 0.2979(7) 0.5042(4) 0.5782(3) 0.0434(12) Uani d . 1 . . C
H6 0.2739 0.5728 0.5983 0.052 Uiso calc R 1 . . H
C7 0.3342(7) 0.4332(4) 0.6428(3) 0.0440(12) Uani d . 1 . . C
H7 0.2477 0.4418 0.6779 0.053 Uiso calc R 1 . . H
C8 0.4869(7) 0.4703(5) 0.6824(3) 0.0534(15) Uani d . 1 . . C
H8A 0.4676 0.5364 0.7061 0.064 Uiso calc R 1 . . H
H8B 0.5162 0.4206 0.7199 0.064 Uiso calc R 1 . . H
C9 0.6188(7) 0.4814(5) 0.6282(3) 0.0533(14) Uani d . 1 . . C
H9A 0.7113 0.5074 0.6534 0.064 Uiso calc R 1 . . H
H9B 0.6445 0.4136 0.6086 0.064 Uiso calc R 1 . . H
C10 0.5804(7) 0.5521(5) 0.5663(3) 0.0556(15) Uani d . 1 . . C
H10A 0.6682 0.5540 0.5323 0.067 Uiso calc R 1 . . H
H10B 0.5645 0.6217 0.5851 0.067 Uiso calc R 1 . . H
C2 0.3965(7) 0.5911(4) 0.4669(3) 0.0521(14) Uani d . 1 . . C
H2A 0.4860 0.5971 0.4341 0.063 Uiso calc R 1 . . H
H2B 0.3756 0.6590 0.4877 0.063 Uiso calc R 1 . . H
C3 0.2550(7) 0.5547(4) 0.4247(3) 0.0484(13) Uani d . 1 . . C
H3A 0.2792 0.4893 0.4010 0.058 Uiso calc R 1 . . H
H3B 0.2303 0.6048 0.3867 0.058 Uiso calc R 1 . . H
C4 0.1117(7) 0.5407(4) 0.4742(3) 0.0518(14) Uani d . 1 . . C
H4A 0.0250 0.5122 0.4461 0.062 Uiso calc R 1 . . H
H4B 0.0792 0.6074 0.4935 0.062 Uiso calc R 1 . . H
C5 0.1525(8) 0.4676(4) 0.5378(3) 0.0459(13) Uani d . 1 . . C
H5 0.0648 0.4714 0.5727 0.055 Uiso calc R 1 . . H
C17 0.1654(7) 0.3568(4) 0.5145(3) 0.0423(12) Uani d . 1 . . C
H17A 0.0661 0.3350 0.4931 0.051 Uiso calc R 1 . . H
H17B 0.2460 0.3508 0.4770 0.051 Uiso calc R 1 . . H
C15 0.1405(7) 0.1937(4) 0.5746(3) 0.0445(12) Uani d . 1 . . C
C14 0.1813(7) 0.1171(4) 0.6339(3) 0.0508(14) Uani d . 1 . . C
H14A 0.0948 0.1151 0.6687 0.061 Uiso calc R 1 . . H
H14B 0.1889 0.0489 0.6118 0.061 Uiso calc R 1 . . H
C13 0.3284(7) 0.1372(4) 0.6749(3) 0.0509(14) Uani d . 1 . . C
H13A 0.4184 0.1155 0.6459 0.061 Uiso calc R 1 . . H
H13B 0.3284 0.0978 0.7203 0.061 Uiso calc R 1 . . H
C12 0.3402(7) 0.2527(4) 0.6918(3) 0.0474(13) Uani d . 1 . . C
H12A 0.2519 0.2732 0.7223 0.057 Uiso calc R 1 . . H
H12B 0.4363 0.2660 0.7190 0.057 Uiso calc R 1 . . H
C11 0.3402(6) 0.3163(4) 0.6230(3) 0.0407(11) Uani d . 1 . . C
H11 0.4380 0.3026 0.5961 0.049 Uiso calc R 1 . . H
N1 0.4338(6) 0.5171(4) 0.5263(3) 0.0490(11) Uani d . 1 . . N
H1N 0.4542 0.4545 0.5055 0.059 Uiso calc R 1 . . H
N16 0.2046(5) 0.2879(3) 0.5756(2) 0.0392(10) Uani d . 1 . . N
O1 0.0438(4) 0.1684(3) 0.5270(2) 0.0446(9) Uani d . 1 . . O

loop_
_atom_site_aniso_label
_atom_site_aniso_U_11
_atom_site_aniso_U_22
_atom_site_aniso_U_33
_atom_site_aniso_U_12
_atom_site_aniso_U_13
_atom_site_aniso_U_23
Fe 0.0448(4) 0.0376(4) 0.0542(4) 0.0009(3) 0.0097(4) -0.0082(3)
Cl1 0.0834(10) 0.0427(7) 0.0616(9) 0.0025(7) 0.0103(8) 0.0092(7)
Cl2 0.0515(8) 0.0489(8) 0.0923(12) -0.0094(7) 0.0079(9) -0.0057(8)
Cl3 0.0830(11) 0.0391(7) 0.0612(9) 0.0041(8) 0.0115(8) 0.0138(7)
Cl4 0.0470(7) 0.0415(6) 0.0488(7) 0.0042(6) 0.0011(6) 0.0008(6)
C6 0.047(3) 0.038(3) 0.045(3) 0.000(2) -0.001(2) -0.004(2)
C7 0.044(3) 0.046(3) 0.042(3) -0.005(2) -0.004(2) -0.003(2)
C8 0.055(4) 0.052(3) 0.052(3) -0.007(3) -0.007(3) -0.004(3)
C9 0.053(3) 0.054(3) 0.053(3) -0.003(3) -0.005(3) -0.001(3)
C10 0.055(4) 0.050(3) 0.061(4) -0.005(3) 0.000(3) -0.004(3)
C2 0.063(4) 0.036(3) 0.057(3) 0.002(3) 0.002(3) 0.005(2)
C3 0.061(4) 0.035(3) 0.050(3) 0.001(3) -0.005(3) 0.005(2)
C4 0.062(4) 0.040(3) 0.054(3) 0.004(3) -0.009(3) 0.002(2)
C5 0.051(3) 0.040(3) 0.047(3) 0.002(3) -0.008(3) 0.002(2)
C17 0.049(3) 0.037(2) 0.040(3) -0.002(2) -0.011(2) 0.002(2)
C15 0.047(3) 0.040(3) 0.047(3) 0.000(3) -0.005(3) 0.004(2)
C14 0.053(3) 0.045(3) 0.055(3) -0.003(3) -0.007(3) 0.011(3)
C13 0.052(3) 0.049(3) 0.052(3) 0.001(3) -0.007(3) 0.011(2)
C12 0.046(3) 0.053(3) 0.043(3) -0.002(2) -0.005(2) 0.007(2)
C11 0.038(3) 0.044(3) 0.040(2) -0.003(2) -0.003(2) 0.003(2)
N1 0.055(3) 0.038(2) 0.055(3) 0.000(2) 0.003(2) -0.003(2)
N16 0.043(2) 0.035(2) 0.040(2) -0.0023(18) -0.0060(18) 0.0034(17)
O1 0.047(2) 0.038(2) 0.049(2) -0.0005(17) -0.0069(18) -0.0020(16)

loop_
_atom_type_symbol
_atom_type_description
_atom_type_scat_dispersion_real
_atom_type_scat_dispersion_imag
_atom_type_scat_source
C C 0.0033 0.0016 'International Tables Vol C Tables 4.2.6.8 and 6.1.1.4'
H H 0.0000 0.0000 'International Tables Vol C Tables 4.2.6.8 and 6.1.1.4'
N N 0.0061 0.0033 'International Tables Vol C Tables 4.2.6.8 and 6.1.1.4'
O O 0.0106 0.0060 'International Tables Vol C Tables 4.2.6.8 and 6.1.1.4'
Cl Cl 0.1484 0.1585 'International Tables Vol C Tables 4.2.6.8 and 6.1.1.4'
Fe Fe 0.3463 0.8444 'International Tables Vol C Tables 4.2.6.8 and 6.1.1.4'

loop_
_geom_angle_atom_site_label_1
_geom_angle_atom_site_label_2
_geom_angle_atom_site_label_3
_geom_angle
Cl2 Fe Cl1 109.51(7)
Cl2 Fe Cl3 109.19(7)
Cl1 Fe Cl3 110.48(7)
Cl2 Fe Cl4 108.16(7)
Cl1 Fe Cl4 110.33(7)
Cl3 Fe Cl4 109.13(7)
N1 C6 C5 110.8(4)
N1 C6 C7 113.5(4)
C5 C6 C7 110.7(5)
N1 C6 H6 107.2
C5 C6 H6 107.2
C7 C6 H6 107.2
C6 C7 C11 114.3(4)
C6 C7 C8 110.0(5)
C11 C7 C8 112.3(5)
C6 C7 H7 106.6
C11 C7 H7 106.6
C8 C7 H7 106.6
C9 C8 C7 110.1(5)
C9 C8 H8A 109.6
C7 C8 H8A 109.6
C9 C8 H8B 109.6
C7 C8 H8B 109.6
H8A C8 H8B 108.2
C10 C9 C8 113.2(5)
C10 C9 H9A 108.9
C8 C9 H9A 108.9
C10 C9 H9B 108.9
C8 C9 H9B 108.9
H9A C9 H9B 107.7
C9 C10 N1 111.3(5)
C9 C10 H10A 109.4
N1 C10 H10A 109.4
C9 C10 H10B 109.4
N1 C10 H10B 109.4
H10A C10 H10B 108.0
N1 C2 C3 110.1(5)
N1 C2 H2A 109.6
C3 C2 H2A 109.6
N1 C2 H2B 109.6
C3 C2 H2B 109.6
H2A C2 H2B 108.1
C2 C3 C4 111.8(5)
C2 C3 H3A 109.3
C4 C3 H3A 109.3
C2 C3 H3B 109.3
C4 C3 H3B 109.3
H3A C3 H3B 107.9
C3 C4 C5 109.9(5)
C3 C4 H4A 109.7
C5 C4 H4A 109.7
C3 C4 H4B 109.7
C5 C4 H4B 109.7
H4A C4 H4B 108.2
C17 C5 C6 112.2(5)
C17 C5 C4 113.0(5)
C6 C5 C4 111.1(5)
C17 C5 H5 106.7
C6 C5 H5 106.7
C4 C5 H5 106.7
N16 C17 C5 112.4(4)
N16 C17 H17A 109.1
C5 C17 H17A 109.1
N16 C17 H17B 109.1
C5 C17 H17B 109.1
H17A C17 H17B 107.9
O1 C15 N16 121.4(5)
O1 C15 C14 118.9(5)
N16 C15 C14 119.7(5)
C13 C14 C15 116.3(5)
C13 C14 H14A 108.2
C15 C14 H14A 108.2
C13 C14 H14B 108.2
C15 C14 H14B 108.2
H14A C14 H14B 107.4
C14 C13 C12 109.2(5)
C14 C13 H13A 109.8
C12 C13 H13A 109.8
C14 C13 H13B 109.8
C12 C13 H13B 109.8
H13A C13 H13B 108.3
C11 C12 C13 111.5(4)
C11 C12 H12A 109.3
C13 C12 H12A 109.3
C11 C12 H12B 109.3
C13 C12 H12B 109.3
H12A C12 H12B 108.0
N16 C11 C12 110.6(4)
N16 C11 C7 110.5(4)
C12 C11 C7 109.8(4)
N16 C11 H11 108.6
C12 C11 H11 108.6
C7 C11 H11 108.6
C2 N1 C6 111.7(5)
C2 N1 C10 109.7(5)
C6 N1 C10 111.2(4)
C2 N1 H1N 108.0
C6 N1 H1N 108.0
C10 N1 H1N 108.0
C15 N16 C17 116.8(4)
C15 N16 C11 123.4(4)
C17 N16 C11 118.0(4)

loop_
_geom_bond_atom_site_label_1
_geom_bond_atom_site_label_2
_geom_bond_distance
Fe Cl2 2.1709(18)
Fe Cl1 2.1793(19)
Fe Cl3 2.1909(19)
Fe Cl4 2.1927(15)
C6 N1 1.500(7)
C6 C5 1.512(8)
C6 C7 1.524(7)
C6 H6 0.9800
C7 C11 1.552(7)
C7 C8 1.559(8)
C7 H7 0.9800
C8 C9 1.500(8)
C8 H8A 0.9700
C8 H8B 0.9700
C9 C10 1.486(8)
C9 H9A 0.9700
C9 H9B 0.9700
C10 N1 1.511(8)
C10 H10A 0.9700
C10 H10B 0.9700
C2 N1 1.478(7)
C2 C3 1.502(8)
C2 H2A 0.9700
C2 H2B 0.9700
C3 C4 1.525(8)
C3 H3A 0.9700
C3 H3B 0.9700
C4 C5 1.533(7)
C4 H4A 0.9700
C4 H4B 0.9700
C5 C17 1.496(7)
C5 H5 0.9800
C17 N16 1.464(6)
C17 H17A 0.9700
C17 H17B 0.9700
C15 O1 1.238(6)
C15 N16 1.332(7)
C15 C14 1.505(7)
C14 C13 1.478(8)
C14 H14A 0.9700
C14 H14B 0.9700
C13 C12 1.526(8)
C13 H13A 0.9700
C13 H13B 0.9700
C12 C11 1.498(7)
C12 H12A 0.9700
C12 H12B 0.9700
C11 N16 1.486(6)
C11 H11 0.9800
N1 H1N 0.9100

loop_
_geom_hbond_atom_site_label_D
_geom_hbond_atom_site_label_H
_geom_hbond_atom_site_label_A
_geom_hbond_site_symmetry_A
_geom_hbond_distance_DH
_geom_hbond_distance_HA
_geom_hbond_distance_DA
_geom_hbond_angle_DHA
_geom_hbond_publ_flag
N1 H1N O1 4_556 0.91 1.86 2.748(6) 166 yes
C11 H11 O1 4_556 0.98 2.45 3.241(6) 138 yes
C17 H17B O1 4_556 0.97 2.54 3.316(7) 137 yes

loop_
_geom_torsion_atom_site_label_1
_geom_torsion_atom_site_label_2
_geom_torsion_atom_site_label_3
_geom_torsion_atom_site_label_4
_geom_torsion
N1 C6 C7 C11 -74.2(6)
C5 C6 C7 C11 51.1(6)
N1 C6 C7 C8 53.1(6)
C5 C6 C7 C8 178.4(5)
C6 C7 C8 C9 -52.8(6)
C11 C7 C8 C9 75.6(6)
C7 C8 C9 C10 56.2(7)
C8 C9 C10 N1 -56.9(7)
N1 C2 C3 C4 57.6(6)
C2 C3 C4 C5 -55.0(6)
N1 C6 C5 C17 72.3(6)
C7 C6 C5 C17 -54.5(6)
N1 C6 C5 C4 -55.2(6)
C7 C6 C5 C4 178.0(5)
C3 C4 C5 C17 -73.5(7)
C3 C4 C5 C6 53.6(6)
C6 C5 C17 N16 53.4(7)
C4 C5 C17 N16 179.9(5)
O1 C15 C14 C13 162.0(5)
N16 C15 C14 C13 -20.2(8)
C15 C14 C13 C12 42.2(7)
C14 C13 C12 C11 -59.4(6)
C13 C12 C11 N16 51.8(6)
C13 C12 C11 C7 173.9(5)
C6 C7 C11 N16 -45.1(6)
C8 C7 C11 N16 -171.3(4)
C6 C7 C11 C12 -167.4(5)
C8 C7 C11 C12 66.5(6)
C3 C2 N1 C6 -58.6(6)
C3 C2 N1 C10 177.6(5)
C5 C6 N1 C2 58.0(6)
C7 C6 N1 C2 -176.7(4)
C5 C6 N1 C10 -179.1(4)
C7 C6 N1 C10 -53.8(6)
C9 C10 N1 C2 178.2(5)
C9 C10 N1 C6 54.1(6)
O1 C15 N16 C17 -4.9(8)
C14 C15 N16 C17 177.3(5)
O1 C15 N16 C11 -169.1(5)
C14 C15 N16 C11 13.1(8)
C5 C17 N16 C15 144.8(5)
C5 C17 N16 C11 -50.1(6)
C12 C11 N16 C15 -29.3(7)
C7 C11 N16 C15 -151.0(5)
C12 C11 N16 C17 166.7(5)
C7 C11 N16 C17 44.9(6)
